data_1540915
loop_
_publ_author_name
'Schobinger-Papamantellos, P.'
'de Mooij, D.B.'
'Buschow, K.H.J.'

_publ_section_title
;
 Crystal structure of the compound Dy Ge3
;
_journal_name_full 'Journal of Alloys Compd.'
_journal_page_first 181
_journal_page_last 186
_journal_volume 183
_journal_year 1992
_chemical_formula_sum 'Dy Ge3'
_space_group_IT_number 63
_symmetry_space_group_name_Hall '-C 2c 2'
_symmetry_space_group_name_H-M 'C m c m'
_cell_angle_alpha 90
_cell_angle_beta 90
_cell_angle_gamma 90
_cell_formula_units_Z 4
_cell_length_a 4.042
_cell_length_b 20.72
_cell_length_c 3.919
_cell_volume 328.217
_citation_journal_id_ASTM JALCEU
_cod_data_source_file Schobinger-Papamantellos_JALCEU_1992_736.cif
_cod_data_source_block Dy1Ge3
_cod_original_cell_volume 328.2172
_cod_original_formula_sum 'Dy1 Ge3'
_cod_database_code 1540915

loop_
_symmetry_equiv_pos_as_xyz
x,y,z
-x,-y,z+1/2
x,-y,-z
-x,y,-z+1/2
-x,-y,-z
x,y,-z-1/2
-x,y,z
x,-y,z-1/2
x+1/2,y+1/2,z
-x+1/2,-y+1/2,z+1/2
x+1/2,-y+1/2,-z
-x+1/2,y+1/2,-z+1/2
-x+1/2,-y+1/2,-z
x+1/2,y+1/2,-z-1/2
-x+1/2,y+1/2,z
x+1/2,-y+1/2,z-1/2

loop_
_atom_site_label
_atom_site_type_symbol
_atom_site_fract_x
_atom_site_fract_y
_atom_site_fract_z
_atom_site_occupancy
_atom_site_U_iso_or_equiv
Dy1 Dy 0 0.4161 0.25 1 0.0
Ge1 Ge 0 0.0375 0.25 1 0.0
Ge3 Ge 0 0.8044 0.25 1 0.0
Ge2 Ge 0 0.697 0.25 1 0.0
